data_7157011
loop_
_publ_author_name
'Liang, Yi-En'
'Lu, Chia-Ling'
'Li, Wen-Tai'

_publ_section_title
;
 Pd-Catalyzed sequential hydroarylation and olefination reactions of
 3-allylchromones.
;
_journal_issue 32
_journal_name_full 'Organic &amp; biomolecular chemistry'
_journal_page_first 7569
_journal_page_last 7583
_journal_paper_doi 10.1039/c9ob01147a
_journal_volume 17
_journal_year 2019
_chemical_formula_sum 'C21 H22 O3'
_chemical_formula_weight 322.38
_space_group_crystal_system triclinic
_space_group_IT_number 2
_space_group_name_Hall '-P 1'
_space_group_name_H-M_alt 'P -1'
_symmetry_space_group_name_Hall '-P 1'
_symmetry_space_group_name_H-M 'P -1'
_atom_sites_solution_hydrogens geom
_audit_block_doi 10.5517/ccdc.csd.cc20xk2l
_audit_creation_method SHELXL-2017/1
_audit_update_record
;
2018-10-22 deposited with the CCDC.    2019-07-29 downloaded from the CCDC.
;
_cell_angle_alpha 100.358(5)
_cell_angle_beta 97.648(5)
_cell_angle_gamma 95.824(4)
_cell_formula_units_Z 2
_cell_length_a 6.3862(3)
_cell_length_b 8.2346(4)
_cell_length_c 17.2255(12)
_cell_measurement_reflns_used 2406
_cell_measurement_temperature 150(2)
_cell_measurement_theta_max 28.7000
_cell_measurement_theta_min 4.0070
_cell_volume 875.83(9)
_computing_cell_refinement 'CrysAlisPro 1.171.39.46 (Rigaku OD, 2018)'
_computing_data_collection 'CrysAlisPro 1.171.39.46 (Rigaku OD, 2018)'
_computing_data_reduction 'CrysAlisPro 1.171.39.46 (Rigaku OD, 2018)'
_computing_structure_refinement 'SHELXL-2017/1 (Sheldrick, 2017)'
_diffrn_ambient_temperature 150(2)
_diffrn_detector_area_resol_mean 10.2496
_diffrn_measured_fraction_theta_full 0.992
_diffrn_measured_fraction_theta_max 0.939
_diffrn_measurement_device_type 'Xcalibur, Atlas, Gemini'
_diffrn_measurement_method '\w scans'
_diffrn_radiation_type MoK\a
_diffrn_radiation_wavelength 0.71073
_diffrn_reflns_av_R_equivalents 0.0194
_diffrn_reflns_av_unetI/netI 0.0382
_diffrn_reflns_Laue_measured_fraction_full 0.992
_diffrn_reflns_Laue_measured_fraction_max 0.939
_diffrn_reflns_limit_h_max 7
_diffrn_reflns_limit_h_min -8
_diffrn_reflns_limit_k_max 10
_diffrn_reflns_limit_k_min -8
_diffrn_reflns_limit_l_max 21
_diffrn_reflns_limit_l_min -20
_diffrn_reflns_number 5933
_diffrn_reflns_point_group_measured_fraction_full 0.992
_diffrn_reflns_point_group_measured_fraction_max 0.939
_diffrn_reflns_theta_full 25.242
_diffrn_reflns_theta_max 27.497
_diffrn_reflns_theta_min 3.152
_diffrn_source 'fine-focus sealed X-ray tube'
_exptl_absorpt_coefficient_mu 0.081
_exptl_absorpt_correction_T_max 1.00000
_exptl_absorpt_correction_T_min 0.95886
_exptl_absorpt_correction_type multi-scan
_exptl_absorpt_process_details
; 
CrysAlisPro 1.171.39.46 (Rigaku Oxford Diffraction, 2018) 
Empirical absorption correction using spherical harmonics, 
 implemented in SCALE3 ABSPACK scaling algorithm. 
;
_exptl_crystal_density_diffrn 1.222
_exptl_crystal_description plate
_exptl_crystal_F_000 344
_exptl_crystal_size_max 0.20
_exptl_crystal_size_mid 0.20
_exptl_crystal_size_min 0.15
_refine_diff_density_max 0.414
_refine_diff_density_min -0.407
_refine_diff_density_rms 0.053
_refine_ls_extinction_method none
_refine_ls_goodness_of_fit_ref 1.329
_refine_ls_hydrogen_treatment constr
_refine_ls_matrix_type full
_refine_ls_number_parameters 217
_refine_ls_number_reflns 3771
_refine_ls_number_restraints 0
_refine_ls_restrained_S_all 1.329
_refine_ls_R_factor_all 0.0861
_refine_ls_R_factor_gt 0.0618
_refine_ls_shift/su_max 0.000
_refine_ls_shift/su_mean 0.000
_refine_ls_structure_factor_coef Fsqd
_refine_ls_weighting_details 'w=1/[\s^2^(Fo^2^)+(0.1000P)^2^] where P=(Fo^2^+2Fc^2^)/3'
_refine_ls_weighting_scheme calc
_refine_ls_wR_factor_gt 0.1916
_refine_ls_wR_factor_ref 0.2156
_reflns_Friedel_coverage 0.000
_reflns_number_gt 2764
_reflns_number_total 3771
_reflns_threshold_expression 'I > 2\s(I)'
_cod_data_source_file c9ob01147a2.cif
_cod_data_source_block ic19207
_cod_depositor_comments 'Adding full bibliography for 7157011.cif.'
_cod_database_code 7157011
_shelx_shelxl_version_number 2017/1
_shelx_space_group_comment
; 
The symmetry employed for this shelxl refinement is uniquely defined 
by the following loop, which should always be used as a source of 
symmetry information in preference to the above space-group names. 
They are only intended as comments. 
;

loop_
_space_group_symop_operation_xyz
'x, y, z'
'-x, -y, -z'

loop_
_atom_site_label
_atom_site_type_symbol
_atom_site_fract_x
_atom_site_fract_y
_atom_site_fract_z
_atom_site_U_iso_or_equiv
_atom_site_adp_type
_atom_site_occupancy
_atom_site_site_symmetry_order
_atom_site_calc_flag
_atom_site_refinement_flags_posn
_atom_site_refinement_flags_adp
O1 O 0.6351(2) 0.54309(19) 0.33444(9) 0.0377(4) Uani 1 1 d . .
O2 O 0.1904(2) 0.62445(17) 0.48220(8) 0.0304(4) Uani 1 1 d . .
O3 O 0.6722(2) 1.04286(18) 0.66521(9) 0.0382(4) Uani 1 1 d . .
C1 C 0.4973(3) 0.5726(2) 0.37784(12) 0.0277(5) Uani 1 1 d . .
C2 C 0.5435(3) 0.6917(2) 0.45350(12) 0.0258(5) Uani 1 1 d . .
C3 C 0.7418(3) 0.7909(3) 0.47921(13) 0.0304(5) Uani 1 1 d . .
H3A H 0.851862 0.778266 0.447376 0.037 Uiso 1 1 calc R U
C4 C 0.7787(3) 0.9050(3) 0.54926(13) 0.0312(5) Uani 1 1 d . .
H4A H 0.913251 0.971657 0.565357 0.037 Uiso 1 1 calc R U
C5 C 0.6190(3) 0.9244(2) 0.59757(13) 0.0300(5) Uani 1 1 d . .
C6 C 0.4236(3) 0.8270(2) 0.57489(12) 0.0285(5) Uani 1 1 d . .
H6A H 0.315409 0.837183 0.607678 0.034 Uiso 1 1 calc R U
C7 C 0.3899(3) 0.7140(2) 0.50298(12) 0.0260(5) Uani 1 1 d . .
C8 C 0.1432(3) 0.5199(3) 0.40944(12) 0.0284(5) Uani 1 1 d . .
H8A H 0.002428 0.463136 0.394853 0.034 Uiso 1 1 calc R U
C9 C 0.2778(3) 0.4904(2) 0.35681(12) 0.0261(5) Uani 1 1 d . .
C10 C 0.2115(3) 0.3769(2) 0.27580(12) 0.0271(5) Uani 1 1 d . .
H10A H 0.329932 0.308878 0.266088 0.033 Uiso 1 1 calc R U
C11 C 0.1887(3) 0.4804(2) 0.21053(12) 0.0284(5) Uani 1 1 d . .
C12 C 0.0304(3) 0.5856(2) 0.21101(13) 0.0328(5) Uani 1 1 d . .
H12A H -0.054916 0.593721 0.252362 0.039 Uiso 1 1 calc R U
C13 C -0.0038(4) 0.6784(3) 0.15184(15) 0.0411(6) Uani 1 1 d . .
H13A H -0.115149 0.746676 0.152404 0.049 Uiso 1 1 calc R U
C14 C 0.1209(4) 0.6733(3) 0.09235(14) 0.0438(6) Uani 1 1 d . .
C15 C 0.2778(4) 0.5685(3) 0.09203(15) 0.0464(6) Uani 1 1 d . .
H15A H 0.364929 0.564277 0.051297 0.056 Uiso 1 1 calc R U
C16 C 0.3133(3) 0.4689(3) 0.14881(13) 0.0353(5) Uani 1 1 d . .
C17 C 0.0095(3) 0.2551(3) 0.27007(13) 0.0311(5) Uani 1 1 d . .
H17A H 0.025755 0.194904 0.314940 0.037 Uiso 1 1 calc R U
H17B H -0.113241 0.318490 0.275316 0.037 Uiso 1 1 calc R U
C18 C -0.0363(4) 0.1297(3) 0.19184(14) 0.0397(6) Uani 1 1 d . .
H18A H -0.166414 0.054642 0.190872 0.059 Uiso 1 1 calc R U
H18B H -0.055594 0.188461 0.147242 0.059 Uiso 1 1 calc R U
H18C H 0.083395 0.064880 0.186864 0.059 Uiso 1 1 calc R U
C19 C 0.0900(6) 0.7779(4) 0.02876(17) 0.0662(9) Uani 1 1 d . .
H19A H 0.193412 0.756933 -0.007915 0.099 Uiso 1 1 calc R U
H19B H -0.054774 0.748340 -0.001065 0.099 Uiso 1 1 calc R U
H19C H 0.111209 0.896041 0.054127 0.099 Uiso 1 1 calc R U
C20 C 0.4786(4) 0.3519(4) 0.14114(15) 0.0495(7) Uani 1 1 d . .
H20A H 0.484435 0.291254 0.185240 0.074 Uiso 1 1 calc R U
H20B H 0.441093 0.272548 0.090190 0.074 Uiso 1 1 calc R U
H20C H 0.618033 0.415511 0.142972 0.074 Uiso 1 1 calc R U
C21 C 0.5161(4) 1.0700(3) 0.71660(15) 0.0422(6) Uani 1 1 d . .
H21A H 0.575597 1.158234 0.762768 0.063 Uiso 1 1 calc R U
H21B H 0.390417 1.103343 0.687375 0.063 Uiso 1 1 calc R U
H21C H 0.475242 0.967048 0.734963 0.063 Uiso 1 1 calc R U

loop_
_atom_site_aniso_label
_atom_site_aniso_U_11
_atom_site_aniso_U_22
_atom_site_aniso_U_33
_atom_site_aniso_U_23
_atom_site_aniso_U_13
_atom_site_aniso_U_12
O1 0.0274(7) 0.0522(10) 0.0342(9) 0.0062(7) 0.0100(6) 0.0048(7)
O2 0.0237(7) 0.0385(8) 0.0267(8) 0.0020(6) 0.0044(6) 0.0007(6)
O3 0.0403(9) 0.0363(8) 0.0333(9) 0.0009(7) 0.0009(7) -0.0005(7)
C1 0.0261(10) 0.0351(11) 0.0269(11) 0.0139(9) 0.0071(8) 0.0095(9)
C2 0.0238(9) 0.0303(10) 0.0253(11) 0.0119(8) 0.0010(8) 0.0055(8)
C3 0.0280(10) 0.0352(11) 0.0318(12) 0.0146(9) 0.0058(9) 0.0055(9)
C4 0.0266(10) 0.0336(11) 0.0323(12) 0.0123(9) -0.0019(9) -0.0027(9)
C5 0.0341(11) 0.0290(10) 0.0265(12) 0.0098(9) -0.0034(9) 0.0047(9)
C6 0.0304(10) 0.0311(10) 0.0254(11) 0.0081(9) 0.0038(8) 0.0072(9)
C7 0.0227(9) 0.0295(10) 0.0276(11) 0.0105(9) 0.0020(8) 0.0047(8)
C8 0.0250(9) 0.0343(11) 0.0243(11) 0.0052(9) 0.0012(8) 0.0011(8)
C9 0.0249(9) 0.0301(10) 0.0253(11) 0.0102(8) 0.0019(8) 0.0063(8)
C10 0.0263(10) 0.0325(10) 0.0237(11) 0.0066(9) 0.0049(8) 0.0066(9)
C11 0.0305(10) 0.0292(10) 0.0235(11) 0.0048(8) 0.0007(8) -0.0008(8)
C12 0.0372(11) 0.0289(10) 0.0301(12) 0.0054(9) 0.0001(9) 0.0012(9)
C13 0.0526(14) 0.0302(11) 0.0374(14) 0.0080(10) -0.0051(11) 0.0040(10)
C14 0.0616(15) 0.0366(12) 0.0282(13) 0.0081(10) -0.0055(11) -0.0047(11)
C15 0.0607(16) 0.0509(14) 0.0265(13) 0.0080(11) 0.0099(11) -0.0024(12)
C16 0.0376(11) 0.0417(12) 0.0243(12) 0.0040(10) 0.0047(9) -0.0009(10)
C17 0.0323(11) 0.0308(10) 0.0310(12) 0.0093(9) 0.0035(9) 0.0037(9)
C18 0.0421(12) 0.0339(11) 0.0401(14) 0.0042(10) 0.0033(10) 0.0008(10)
C19 0.104(2) 0.0563(17) 0.0390(17) 0.0206(14) 0.0037(16) 0.0036(17)
C20 0.0484(14) 0.0688(17) 0.0346(14) 0.0074(12) 0.0167(11) 0.0145(13)
C21 0.0501(13) 0.0407(12) 0.0325(13) 0.0006(10) 0.0052(11) 0.0036(11)

loop_
_atom_type_symbol
_atom_type_description
_atom_type_scat_dispersion_real
_atom_type_scat_dispersion_imag
_atom_type_scat_source
C C 0.0033 0.0016 'International Tables Vol C Tables 4.2.6.8 and 6.1.1.4'
H H 0.0000 0.0000 'International Tables Vol C Tables 4.2.6.8 and 6.1.1.4'
O O 0.0106 0.0060 'International Tables Vol C Tables 4.2.6.8 and 6.1.1.4'

loop_
_geom_angle_atom_site_label_1
_geom_angle_atom_site_label_2
_geom_angle_atom_site_label_3
_geom_angle
C8 O2 C7 118.17(16)
C5 O3 C21 118.18(18)
O1 C1 C2 122.24(18)
O1 C1 C9 122.49(19)
C2 C1 C9 115.27(17)
C7 C2 C3 116.91(19)
C7 C2 C1 120.81(18)
C3 C2 C1 122.27(18)
C4 C3 C2 121.0(2)
C3 C4 C5 120.4(2)
O3 C5 C6 124.5(2)
O3 C5 C4 115.37(19)
C6 C5 C4 120.1(2)
C5 C6 C7 118.17(19)
O2 C7 C6 115.63(17)
O2 C7 C2 121.02(18)
C6 C7 C2 123.35(19)
C9 C8 O2 125.73(19)
C8 C9 C1 118.76(19)
C8 C9 C10 122.68(18)
C1 C9 C10 118.56(17)
C9 C10 C11 109.99(16)
C9 C10 C17 113.97(17)
C11 C10 C17 111.08(16)
C12 C11 C16 119.05(19)
C12 C11 C10 117.89(18)
C16 C11 C10 123.00(18)
C13 C12 C11 120.8(2)
C14 C13 C12 121.1(2)
C13 C14 C15 117.9(2)
C13 C14 C19 121.8(2)
C15 C14 C19 120.4(3)
C14 C15 C16 123.0(2)
C15 C16 C11 118.1(2)
C15 C16 C20 119.3(2)
C11 C16 C20 122.5(2)
C18 C17 C10 112.37(18)

loop_
_geom_bond_atom_site_label_1
_geom_bond_atom_site_label_2
_geom_bond_distance
O1 C1 1.243(2)
O2 C8 1.364(2)
O2 C7 1.374(2)
O3 C5 1.357(3)
O3 C21 1.427(3)
C1 C2 1.459(3)
C1 C9 1.462(3)
C2 C7 1.388(3)
C2 C3 1.406(3)
C3 C4 1.366(3)
C4 C5 1.403(3)
C5 C6 1.381(3)
C6 C7 1.386(3)
C8 C9 1.338(3)
C9 C10 1.514(3)
C10 C11 1.529(3)
C10 C17 1.533(3)
C11 C12 1.396(3)
C11 C16 1.406(3)
C12 C13 1.388(3)
C13 C14 1.376(4)
C14 C15 1.387(4)
C14 C19 1.516(3)
C15 C16 1.396(3)
C16 C20 1.502(3)
C17 C18 1.517(3)
